data_9000582
loop_
_publ_author_name
'Wechsler, B. A.'

_publ_section_title
;
 Cation distribution and high-temperature crystal chemistry of armalcolite
 sample Arm-E, T = 24 deg C, after heating
;
_journal_name_full 'American Mineralogist'
_journal_page_first 913
_journal_page_last 920
_journal_volume 62
_journal_year 1977
_chemical_formula_sum 'Fe0.499 Mg0.499 O5 Ti2'
_chemical_name_mineral Armalcolite
_space_group_IT_number 63
_symmetry_space_group_name_Hall '-B 2 2b'
_symmetry_space_group_name_H-M 'B b m m'
_cell_angle_alpha 90
_cell_angle_beta 90
_cell_angle_gamma 90
_cell_length_a 9.7697
_cell_length_b 10.0410
_cell_length_c 3.7473
_cell_formula_units_Z 4
_cell_volume 367.601
_database_code_amcsd 0000593
_diffrn_ambient_temperature 297.15
_exptl_crystal_density_diffrn 3.898
_cod_original_formula_sum 'Fe.499 Mg.499 Ti2 O5'
_cod_database_code 9000582

loop_
_space_group_symop_operation_xyz
x,y,z
1/2+x,y,1/2+z
-x,1/2+y,z
1/2-x,1/2+y,1/2+z
x,1/2-y,-z
1/2+x,1/2-y,1/2-z
x,y,-z
1/2+x,y,1/2-z
-x,-y,z
1/2-x,-y,1/2+z
x,1/2-y,z
1/2+x,1/2-y,1/2+z
-x,1/2+y,-z
1/2-x,1/2+y,1/2-z
-x,-y,-z
1/2-x,-y,1/2-z

loop_
_atom_site_aniso_label
_atom_site_aniso_U_11
_atom_site_aniso_U_22
_atom_site_aniso_U_33
_atom_site_aniso_U_12
_atom_site_aniso_U_13
_atom_site_aniso_U_23
Fe1 0.01160 0.00970 0.01224 0.00000 0.00000 0.00000
Mg1 0.01160 0.00970 0.01224 0.00000 0.00000 0.00000
Ti1 0.01160 0.00970 0.01224 0.00000 0.00000 0.00000
Fe2 0.01069 0.00817 0.00740 -0.00015 0.00000 0.00000
Mg2 0.01069 0.00817 0.00740 -0.00015 0.00000 0.00000
Ti2 0.01069 0.00817 0.00740 -0.00015 0.00000 0.00000
O1 0.01112 0.01583 0.00519 0.00000 0.00000 0.00000
O2 0.01547 0.01073 0.01067 0.00025 0.00000 0.00000
O3 0.01402 0.01430 0.00946 -0.00447 0.00000 0.00000

loop_
_atom_site_label
_atom_site_fract_x
_atom_site_fract_y
_atom_site_fract_z
_atom_site_occupancy
Fe1 0.80703 0.25000 0.00000 0.36700
Mg1 0.80703 0.25000 0.00000 0.36700
Ti1 0.80703 0.25000 0.00000 0.26600
Fe2 0.13428 0.43494 0.00000 0.06600
Mg2 0.13428 0.43494 0.00000 0.06600
Ti2 0.13428 0.43494 0.00000 0.86700
O1 0.22370 0.25000 0.00000 1.00000
O2 0.04540 0.88410 0.00000 1.00000
O3 0.31210 0.93510 0.00000 1.00000

loop_
_cod_related_entry_id
_cod_related_entry_database
_cod_related_entry_code
1 AMCSD 0000593
